data_7000738
loop_
_publ_author_name
'Takahashi, Yoshinori'
'Murakami, Naoaki'
'Fujita, Ken-ichi'
'Yamaguchi, Ryohei'

_publ_section_title
;
 Synthesis and reactivity of homo- and hetero-dimetallic complexes
 bridged by diphenyl-2-pyridylphosphine and hydrides: regioselectivity
 of alkyne insertion into unsaturated M1(\m-PPh2Py)(\m-H)2M2 moieties
;
_journal_issue 11
_journal_name_full 'Dalton Transactions'
_journal_page_first 2029
_journal_page_last 2042
_journal_paper_doi 10.1039/b815890h
_journal_year 2009
_chemical_formula_moiety 'C85 H86 B2 Ir2 N P '
_chemical_formula_sum 'C85 H86 B2 Ir2 N P'
_chemical_formula_weight 1558.65
_space_group_IT_number 14
_symmetry_cell_setting monoclinic
_symmetry_Int_Tables_number 14
_symmetry_space_group_name_Hall '-P 2yab'
_symmetry_space_group_name_H-M 'P 1 21/a 1'
_cell_angle_alpha 90.0000
_cell_angle_beta 92.8600(8)
_cell_angle_gamma 90.0000
_cell_formula_units_Z 4
_cell_length_a 18.8004(4)
_cell_length_b 18.6689(4)
_cell_length_c 20.2230(4)
_cell_measurement_reflns_used 39553
_cell_measurement_temperature 173(1)
_cell_measurement_theta_max 27.5
_cell_measurement_theta_min 3.0
_cell_volume 7089.1(3)
_computing_cell_refinement PROCESS-AUTO
_computing_data_collection PROCESS-AUTO
_computing_data_reduction CrystalStructure
_computing_publication_material 'CrystalStructure 3.8'
_computing_structure_refinement CRYSTALS
_computing_structure_solution 'DIRDIF99 (PATTY)'
_diffrn_ambient_temperature 173(1)
_diffrn_detector_area_resol_mean 10.00
_diffrn_measured_fraction_theta_full 0.997
_diffrn_measured_fraction_theta_max 0.997
_diffrn_measurement_device_type 'Rigaku RAXIS-RAPID'
_diffrn_measurement_method \w
_diffrn_radiation_monochromator graphite
_diffrn_radiation_type 'Mo K\a'
_diffrn_radiation_wavelength 0.71075
_diffrn_reflns_av_R_equivalents 0.069
_diffrn_reflns_limit_h_max 24
_diffrn_reflns_limit_h_min -24
_diffrn_reflns_limit_k_max 24
_diffrn_reflns_limit_k_min -24
_diffrn_reflns_limit_l_max 26
_diffrn_reflns_limit_l_min -25
_diffrn_reflns_number 69523
_diffrn_reflns_theta_full 27.48
_diffrn_reflns_theta_max 27.48
_exptl_absorpt_coefficient_mu 3.829
_exptl_absorpt_correction_T_max 0.563
_exptl_absorpt_correction_T_min 0.268
_exptl_absorpt_correction_type multi-scan
_exptl_absorpt_process_details
;
Higashi, T. (1995). Program for Absorption Correction.
Rigaku Corporation, Tokyo, Japan.
;
_exptl_crystal_colour red
_exptl_crystal_density_diffrn 1.460
_exptl_crystal_density_method 'not measured'
_exptl_crystal_description block
_exptl_crystal_F_000 3128.00
_exptl_crystal_size_max 0.25
_exptl_crystal_size_mid 0.20
_exptl_crystal_size_min 0.15
_refine_diff_density_max 0.87
_refine_diff_density_min -0.80
_refine_ls_extinction_method none
_refine_ls_goodness_of_fit_ref 1.013
_refine_ls_hydrogen_treatment mixed
_refine_ls_number_parameters 912
_refine_ls_number_reflns 10210
_refine_ls_R_factor_gt 0.0292
_refine_ls_shift/su_max 0.0000
_refine_ls_structure_factor_coef F
_refine_ls_weighting_details 'w = 1/[0.0008Fo^2^ + 0.2200\s(Fo^2^)]'
_refine_ls_weighting_scheme calc
_refine_ls_wR_factor_ref 0.0404
_reflns_number_gt 10149
_reflns_number_total 16228
_reflns_threshold_expression F^2^>2.0\s(F^2^)
_cod_data_source_file b815890h.txt
_cod_data_source_block 3-BPh4
_cod_original_formula_sum 'C85 H86 B2 Ir2 N P '
_cod_database_code 7000738

loop_
_symmetry_equiv_pos_site_id
_symmetry_equiv_pos_as_xyz
1 +X,+Y,+Z
2 1/2-X,1/2+Y,-Z
3 -X,-Y,-Z
4 1/2+X,1/2-Y,+Z

loop_
_atom_site_label
_atom_site_type_symbol
_atom_site_fract_x
_atom_site_fract_y
_atom_site_fract_z
_atom_site_U_iso_or_equiv
_atom_site_adp_type
_atom_site_occupancy
_atom_site_symmetry_multiplicity
_atom_site_calc_flag
_atom_site_refinement_flags
_atom_site_disorder_assembly
_atom_site_disorder_group
Ir(1) Ir 0.296160(10) -0.045970(10) 0.204620(10) 0.02200(5) Uani 1.00 1 d . . .
Ir(2) Ir 0.185780(10) 0.039920(10) 0.234090(10) 0.02169(4) Uani 1.00 1 d . . .
P(1) P 0.29054(7) -0.09697(7) 0.30468(6) 0.0234(3) Uani 1.00 1 d . . .
N(1) N 0.1731(2) -0.0161(2) 0.32608(19) 0.0274(11) Uani 1.00 1 d . . .
C(1) C 0.3262(2) -0.1171(3) 0.1227(2) 0.0328(14) Uani 1.00 1 d . . .
C(2) C 0.3219(2) -0.0452(2) 0.0962(2) 0.0314(13) Uani 1.00 1 d . . .
C(3) C 0.3731(2) -0.0026(2) 0.1311(2) 0.0312(14) Uani 1.00 1 d . . .
C(4) C 0.4085(2) -0.0473(2) 0.1815(2) 0.0329(14) Uani 1.00 1 d . . .
C(5) C 0.3822(2) -0.1190(2) 0.1734(2) 0.0301(13) Uani 1.00 1 d . . .
C(6) C 0.2884(3) -0.1797(3) 0.0925(2) 0.0423(16) Uani 1.00 1 d . . .
C(7) C 0.2755(3) -0.0258(3) 0.0364(2) 0.0500(18) Uani 1.00 1 d . . .
C(8) C 0.3956(3) 0.0722(3) 0.1175(3) 0.0463(18) Uani 1.00 1 d . . .
C(9) C 0.4717(2) -0.0244(3) 0.2249(3) 0.0447(17) Uani 1.00 1 d . . .
C(10) C 0.4120(2) -0.1847(2) 0.2060(2) 0.0363(15) Uani 1.00 1 d . . .
C(11) C 0.1811(2) 0.1250(2) 0.1613(2) 0.0296(13) Uani 1.00 1 d . . .
C(12) C 0.1857(2) 0.1553(2) 0.2278(2) 0.0303(13) Uani 1.00 1 d . . .
C(13) C 0.1238(2) 0.1355(2) 0.2597(2) 0.0263(12) Uani 1.00 1 d . . .
C(14) C 0.0806(2) 0.0912(2) 0.2160(2) 0.0295(13) Uani 1.00 1 d . . .
C(15) C 0.1172(2) 0.0853(2) 0.1556(2) 0.0303(13) Uani 1.00 1 d . . .
C(16) C 0.2271(3) 0.1459(3) 0.1066(2) 0.0543(19) Uani 1.00 1 d . . .
C(17) C 0.2437(3) 0.2023(3) 0.2556(3) 0.0508(18) Uani 1.00 1 d . . .
C(18) C 0.1059(3) 0.1624(3) 0.3267(2) 0.0472(17) Uani 1.00 1 d . . .
C(19) C 0.0067(2) 0.0653(3) 0.2261(3) 0.0482(18) Uani 1.00 1 d . . .
C(20) C 0.0867(3) 0.0478(3) 0.0945(2) 0.0519(19) Uani 1.00 1 d . . .
C(21) C 0.2249(2) -0.0568(2) 0.3565(2) 0.0251(12) Uani 1.00 1 d . . .
C(22) C 0.2244(2) -0.0733(2) 0.4236(2) 0.0320(14) Uani 1.00 1 d . . .
C(23) C 0.1678(2) -0.0521(2) 0.4601(2) 0.0341(14) Uani 1.00 1 d . . .
C(24) C 0.1121(2) -0.0181(2) 0.4274(2) 0.0363(15) Uani 1.00 1 d . . .
C(25) C 0.1169(2) -0.0008(2) 0.3617(2) 0.0328(14) Uani 1.00 1 d . . .
C(26) C 0.2603(2) -0.1898(2) 0.3055(2) 0.0283(13) Uani 1.00 1 d . . .
C(27) C 0.2695(2) -0.2357(2) 0.3591(2) 0.0359(15) Uani 1.00 1 d . . .
C(28) C 0.2409(3) -0.3044(3) 0.3566(2) 0.0426(16) Uani 1.00 1 d . . .
C(29) C 0.2041(3) -0.3276(3) 0.2996(2) 0.0518(19) Uani 1.00 1 d . . .
C(30) C 0.1943(3) -0.2815(3) 0.2460(2) 0.0486(18) Uani 1.00 1 d . . .
C(31) C 0.2221(2) -0.2143(2) 0.2493(2) 0.0340(14) Uani 1.00 1 d . . .
C(32) C 0.3717(2) -0.0879(2) 0.3561(2) 0.0253(12) Uani 1.00 1 d . . .
C(33) C 0.3918(2) -0.0187(2) 0.3745(2) 0.0313(13) Uani 1.00 1 d . . .
C(34) C 0.4560(2) -0.0060(3) 0.4094(2) 0.0382(15) Uani 1.00 1 d . . .
C(35) C 0.5009(3) -0.0629(3) 0.4262(2) 0.0412(16) Uani 1.00 1 d . . .
C(36) C 0.4815(2) -0.1318(3) 0.4083(2) 0.0370(15) Uani 1.00 1 d . . .
C(37) C 0.4176(2) -0.1445(2) 0.3729(2) 0.0314(13) Uani 1.00 1 d . . .
C(38) C 1.0158(2) 0.2987(2) 1.0256(2) 0.0297(13) Uani 1.00 1 d . . .
C(39) C 1.0322(2) 0.3710(3) 1.0156(2) 0.0346(14) Uani 1.00 1 d . . .
C(40) C 1.0828(2) 0.4083(3) 1.0538(2) 0.0402(16) Uani 1.00 1 d . . .
C(41) C 1.1211(3) 0.3746(3) 1.1044(3) 0.0497(18) Uani 1.00 1 d . . .
C(42) C 1.1074(3) 0.3033(3) 1.1170(3) 0.0510(19) Uani 1.00 1 d . . .
C(43) C 1.0562(2) 0.2661(3) 1.0777(2) 0.0438(17) Uani 1.00 1 d . . .
C(44) C 0.9896(2) 0.2078(2) 0.9217(2) 0.0283(13) Uani 1.00 1 d . . .
C(45) C 0.9468(2) 0.1873(2) 0.8653(2) 0.0322(14) Uani 1.00 1 d . . .
C(46) C 0.9724(2) 0.1457(3) 0.8151(2) 0.0378(15) Uani 1.00 1 d . . .
C(47) C 1.0427(2) 0.1229(3) 0.8183(2) 0.0360(14) Uani 1.00 1 d . . .
C(48) C 1.0857(2) 0.1415(2) 0.8725(2) 0.0381(15) Uani 1.00 1 d . . .
C(49) C 1.0600(2) 0.1834(2) 0.9232(2) 0.0327(14) Uani 1.00 1 d . . .
C(50) C 0.9176(2) 0.1956(2) 1.0315(2) 0.0290(13) Uani 1.00 1 d . . .
C(51) C 0.9112(2) 0.1221(3) 1.0184(2) 0.0351(14) Uani 1.00 1 d . . .
C(52) C 0.8799(3) 0.0750(3) 1.0616(2) 0.0391(15) Uani 1.00 1 d . . .
C(53) C 0.8506(2) 0.0999(3) 1.1189(2) 0.0430(17) Uani 1.00 1 d . . .
C(54) C 0.8568(3) 0.1714(3) 1.1336(2) 0.0421(16) Uani 1.00 1 d . . .
C(55) C 0.8895(3) 0.2177(3) 1.0913(2) 0.0415(16) Uani 1.00 1 d . . .
C(56) C 0.8943(2) 0.3095(2) 0.9487(2) 0.0289(13) Uani 1.00 1 d . . .
C(57) C 0.9116(2) 0.3587(2) 0.8992(2) 0.0334(14) Uani 1.00 1 d . . .
C(58) C 0.8639(2) 0.4087(3) 0.8722(2) 0.0363(15) Uani 1.00 1 d . . .
C(59) C 0.7942(3) 0.4091(3) 0.8924(2) 0.0393(16) Uani 1.00 1 d . . .
C(60) C 0.7753(2) 0.3601(3) 0.9388(2) 0.0353(14) Uani 1.00 1 d . . .
C(61) C 0.8235(2) 0.3118(2) 0.9661(2) 0.0284(13) Uani 1.00 1 d . . .
C(62) C -0.1129(3) 0.1380(2) 0.3897(2) 0.0356(14) Uani 1.00 1 d . . .
C(63) C -0.1697(3) 0.1275(3) 0.3431(2) 0.0514(18) Uani 1.00 1 d . . .
C(64) C -0.1854(4) 0.0619(4) 0.3131(3) 0.066(2) Uani 1.00 1 d . . .
C(65) C -0.1437(4) 0.0031(4) 0.3287(3) 0.069(2) Uani 1.00 1 d . . .
C(66) C -0.0870(3) 0.0101(3) 0.3734(3) 0.0528(19) Uani 1.00 1 d . . .
C(67) C -0.0726(3) 0.0761(2) 0.4022(2) 0.0378(15) Uani 1.00 1 d . . .
C(68) C -0.1680(2) 0.2632(2) 0.4356(2) 0.0302(13) Uani 1.00 1 d . . .
C(69) C -0.1650(2) 0.3373(2) 0.4403(2) 0.0353(15) Uani 1.00 1 d . . .
C(70) C -0.2221(3) 0.3792(3) 0.4581(2) 0.0420(16) Uani 1.00 1 d . . .
C(71) C -0.2856(2) 0.3462(3) 0.4723(2) 0.0408(16) Uani 1.00 1 d . . .
C(72) C -0.2915(2) 0.2733(3) 0.4662(2) 0.0395(16) Uani 1.00 1 d . . .
C(73) C -0.2338(2) 0.2326(3) 0.4486(2) 0.0345(14) Uani 1.00 1 d . . .
C(74) C -0.0437(2) 0.2613(2) 0.3754(2) 0.0348(14) Uani 1.00 1 d . . .
C(75) C -0.0537(3) 0.2574(3) 0.3059(2) 0.0430(16) Uani 1.00 1 d . . .
C(76) C -0.0135(3) 0.2976(3) 0.2640(3) 0.056(2) Uani 1.00 1 d . . .
C(77) C 0.0398(4) 0.3432(3) 0.2899(3) 0.062(2) Uani 1.00 1 d . . .
C(78) C 0.0514(3) 0.3484(3) 0.3575(3) 0.055(2) Uani 1.00 1 d . . .
C(79) C 0.0095(3) 0.3083(2) 0.3990(2) 0.0414(16) Uani 1.00 1 d . . .
C(80) C -0.0566(2) 0.2030(2) 0.4981(2) 0.0274(13) Uani 1.00 1 d . . .
C(81) C -0.0939(2) 0.2090(2) 0.5566(2) 0.0301(13) Uani 1.00 1 d . . .
C(82) C -0.0620(2) 0.1965(2) 0.6194(2) 0.0345(14) Uani 1.00 1 d . . .
C(83) C 0.0086(3) 0.1768(2) 0.6262(2) 0.0388(15) Uani 1.00 1 d . . .
C(84) C 0.0472(2) 0.1712(3) 0.5703(2) 0.0377(15) Uani 1.00 1 d . . .
C(85) C 0.0150(2) 0.1841(2) 0.5080(2) 0.0329(14) Uani 1.00 1 d . . .
B(1) B 0.9547(2) 0.2531(3) 0.9816(2) 0.0266(14) Uani 1.00 1 d . . .
B(2) B -0.0953(3) 0.2158(3) 0.4236(2) 0.0309(15) Uani 1.00 1 d . . .
H(1) H 0.2625 0.1786 0.1230 0.066 Uiso 1.00 1 c R . .
H(2) H 0.1991 0.1678 0.0719 0.066 Uiso 1.00 1 c R . .
H(3) H 0.2494 0.1043 0.0903 0.067 Uiso 1.00 1 c R . .
H(4) H 0.3644 0.0927 0.0843 0.056 Uiso 1.00 1 c R . .
H(5) H 0.4429 0.0723 0.1028 0.056 Uiso 1.00 1 c R . .
H(6) H 0.3940 0.0996 0.1570 0.056 Uiso 1.00 1 c R . .
H(7) H 0.0619 0.1421 0.3385 0.057 Uiso 1.00 1 c R . .
H(8) H 0.1017 0.2131 0.3256 0.057 Uiso 1.00 1 c R . .
H(9) H 0.1424 0.1490 0.3585 0.057 Uiso 1.00 1 c R . .
H(10) H -0.0114 0.0417 0.1872 0.058 Uiso 1.00 1 c R . .
H(11) H -0.0230 0.1048 0.2354 0.058 Uiso 1.00 1 c R . .
H(12) H 0.0075 0.0327 0.2623 0.058 Uiso 1.00 1 c R . .
H(13) H 0.4504 -0.1723 0.2361 0.044 Uiso 1.00 1 c R . .
H(14) H 0.4285 -0.2158 0.1730 0.044 Uiso 1.00 1 c R . .
H(15) H 0.3759 -0.2080 0.2293 0.044 Uiso 1.00 1 c R . .
H(16) H 0.3030 -0.2222 0.1151 0.051 Uiso 1.00 1 c R . .
H(17) H 0.2994 -0.1833 0.0473 0.051 Uiso 1.00 1 c R . .
H(18) H 0.2384 -0.1736 0.0954 0.051 Uiso 1.00 1 c R . .
H(19) H 0.4808 0.0250 0.2180 0.054 Uiso 1.00 1 c R . .
H(20) H 0.5122 -0.0517 0.2145 0.054 Uiso 1.00 1 c R . .
H(21) H 0.4616 -0.0320 0.2700 0.054 Uiso 1.00 1 c R . .
H(22) H 0.2511 -0.0672 0.0200 0.060 Uiso 1.00 1 c R . .
H(23) H 0.3042 -0.0070 0.0032 0.060 Uiso 1.00 1 c R . .
H(24) H 0.2418 0.0094 0.0482 0.060 Uiso 1.00 1 c R . .
H(25) H 0.1188 0.0526 0.0599 0.062 Uiso 1.00 1 c R . .
H(26) H 0.0421 0.0682 0.0809 0.062 Uiso 1.00 1 c R . .
H(27) H 0.0806 -0.0015 0.1043 0.062 Uiso 1.00 1 c R . .
H(28) H 0.2350 0.2146 0.3001 0.060 Uiso 1.00 1 c R . .
H(29) H 0.2456 0.2446 0.2297 0.060 Uiso 1.00 1 c R . .
H(30) H 0.2877 0.1775 0.2544 0.060 Uiso 1.00 1 c R . .
H(31) H 0.8783 0.0252 1.0516 0.047 Uiso 1.00 1 c R . .
H(32) H 0.1675 -0.0612 0.5063 0.041 Uiso 1.00 1 c R . .
H(33) H 0.0778 0.0233 0.3400 0.040 Uiso 1.00 1 c R . .
H(34) H 0.9289 0.1036 0.9787 0.042 Uiso 1.00 1 c R . .
H(35) H 1.0611 0.0957 0.7834 0.044 Uiso 1.00 1 c R . .
H(36) H 0.8784 0.4424 0.8404 0.044 Uiso 1.00 1 c R . .
H(37) H 0.8396 0.1890 1.1739 0.051 Uiso 1.00 1 c R . .
H(38) H 0.7276 0.3595 0.9524 0.042 Uiso 1.00 1 c R . .
H(39) H 0.9418 0.1320 0.7785 0.045 Uiso 1.00 1 c R . .
H(40) H 1.0072 0.3957 0.9805 0.042 Uiso 1.00 1 c R . .
H(41) H 1.1336 0.1250 0.8758 0.046 Uiso 1.00 1 c R . .
H(42) H 0.0703 -0.0066 0.4498 0.045 Uiso 1.00 1 c R . .
H(43) H 0.2634 -0.0982 0.4446 0.039 Uiso 1.00 1 c R . .
H(44) H 0.8984 0.2021 0.8618 0.039 Uiso 1.00 1 c R . .
H(45) H 0.8916 0.2672 1.1023 0.050 Uiso 1.00 1 c R . .
H(46) H 0.3614 0.0205 0.3631 0.038 Uiso 1.00 1 c R . .
H(47) H 0.8269 0.0681 1.1471 0.052 Uiso 1.00 1 c R . .
H(48) H 0.5450 -0.0543 0.4499 0.049 Uiso 1.00 1 c R . .
H(49) H 0.4689 0.0415 0.4221 0.046 Uiso 1.00 1 c R . .
H(50) H 1.1572 0.3992 1.1298 0.060 Uiso 1.00 1 c R . .
H(51) H 0.8082 0.2790 0.9984 0.034 Uiso 1.00 1 c R . .
H(52) H 0.2956 -0.2197 0.3978 0.043 Uiso 1.00 1 c R . .
H(53) H 0.7605 0.4426 0.8744 0.047 Uiso 1.00 1 c R . .
H(54) H 1.0914 0.1961 0.9595 0.039 Uiso 1.00 1 c R . .
H(55) H 0.2468 -0.3352 0.3939 0.051 Uiso 1.00 1 c R . .
H(56) H 1.0481 0.2169 1.0864 0.052 Uiso 1.00 1 c R . .
H(57) H 0.9586 0.3582 0.8840 0.040 Uiso 1.00 1 c R . .
H(58) H 0.1679 -0.2967 0.2072 0.058 Uiso 1.00 1 c R . .
H(59) H 0.4047 -0.1922 0.3609 0.038 Uiso 1.00 1 c R . .
H(60) H 0.5125 -0.1705 0.4198 0.044 Uiso 1.00 1 c R . .
H(61) H 1.1325 0.2791 1.1524 0.060 Uiso 1.00 1 c R . .
H(62) H 0.1860 -0.3750 0.2968 0.062 Uiso 1.00 1 c R . .
H(63) H 0.2152 -0.1835 0.2122 0.041 Uiso 1.00 1 c R . .
H(64) H 1.0909 0.4577 1.0458 0.049 Uiso 1.00 1 c R . .
H(65) H 0.0668 0.3713 0.2611 0.075 Uiso 1.00 1 c R . .
H(66) H -0.1427 0.2221 0.5524 0.036 Uiso 1.00 1 c R . .
H(67) H 0.0883 0.3782 0.3758 0.067 Uiso 1.00 1 c R . .
H(68) H -0.0889 0.2020 0.6576 0.042 Uiso 1.00 1 c R . .
H(69) H -0.1217 0.3605 0.4309 0.043 Uiso 1.00 1 c R . .
H(70) H 0.0306 0.1663 0.6684 0.047 Uiso 1.00 1 c R . .
H(71) H -0.0328 0.0798 0.4329 0.046 Uiso 1.00 1 c R . .
H(72) H -0.0220 0.2944 0.2174 0.068 Uiso 1.00 1 c R . .
H(73) H 0.0963 0.1593 0.5743 0.045 Uiso 1.00 1 c R . .
H(74) H -0.3248 0.3738 0.4858 0.049 Uiso 1.00 1 c R . .
H(75) H -0.0886 0.2254 0.2873 0.052 Uiso 1.00 1 c R . .
H(76) H 0.0426 0.1794 0.4702 0.040 Uiso 1.00 1 c R . .
H(77) H -0.2178 0.4299 0.4606 0.051 Uiso 1.00 1 c R . .
H(78) H -0.2395 0.1821 0.4446 0.041 Uiso 1.00 1 c R . .
H(79) H -0.3353 0.2506 0.4749 0.047 Uiso 1.00 1 c R . .
H(80) H 0.0173 0.3131 0.4456 0.050 Uiso 1.00 1 c R . .
H(81) H -0.1992 0.1672 0.3310 0.061 Uiso 1.00 1 c R . .
H(82) H -0.2248 0.0569 0.2822 0.080 Uiso 1.00 1 c R . .
H(83) H -0.0572 -0.0297 0.3841 0.065 Uiso 1.00 1 c R . .
H(84) H -0.1541 -0.0421 0.3089 0.084 Uiso 1.00 1 c R . .
H(101) H 0.206(2) -0.044(2) 0.187(2) 0.016(11) Uiso 1.00 1 d . . .
H(102) H 0.282(2) 0.027(2) 0.2456(19) 0.011(10) Uiso 1.00 1 d . . .

loop_
_atom_site_aniso_label
_atom_site_aniso_U_11
_atom_site_aniso_U_22
_atom_site_aniso_U_33
_atom_site_aniso_U_12
_atom_site_aniso_U_13
_atom_site_aniso_U_23
Ir(1) 0.02481(10) 0.02083(11) 0.02080(10) 0.00196(8) 0.00565(7) -0.00034(8)
Ir(2) 0.02447(10) 0.02037(10) 0.02059(10) 0.00243(8) 0.00460(7) 0.00005(8)
P(1) 0.0280(6) 0.0215(6) 0.0211(5) 0.0031(5) 0.0046(4) 0.0011(5)
N(1) 0.029(2) 0.027(2) 0.027(2) 0.0034(18) 0.0080(17) 0.0044(18)
C(1) 0.032(2) 0.039(3) 0.029(2) 0.008(2) 0.013(2) -0.005(2)
C(2) 0.035(2) 0.040(3) 0.021(2) 0.008(2) 0.015(2) -0.001(2)
C(3) 0.037(2) 0.029(2) 0.030(2) 0.007(2) 0.018(2) 0.008(2)
C(4) 0.028(2) 0.039(3) 0.033(2) 0.005(2) 0.010(2) -0.008(2)
C(5) 0.037(2) 0.030(2) 0.023(2) 0.006(2) 0.010(2) -0.004(2)
C(6) 0.042(3) 0.045(3) 0.041(3) 0.004(2) 0.008(2) -0.019(2)
C(7) 0.066(4) 0.059(4) 0.026(2) 0.014(3) 0.006(2) -0.000(2)
C(8) 0.044(3) 0.036(3) 0.061(3) 0.000(2) 0.019(2) 0.010(2)
C(9) 0.032(3) 0.047(3) 0.056(3) -0.000(2) 0.008(2) -0.011(3)
C(10) 0.040(3) 0.036(3) 0.034(2) 0.017(2) 0.006(2) -0.001(2)
C(11) 0.035(2) 0.028(2) 0.027(2) 0.011(2) 0.011(2) 0.008(2)
C(12) 0.042(3) 0.018(2) 0.031(2) 0.000(2) -0.002(2) 0.005(2)
C(13) 0.033(2) 0.020(2) 0.027(2) 0.007(2) 0.003(2) 0.001(2)
C(14) 0.028(2) 0.027(2) 0.032(2) 0.005(2) -0.002(2) 0.000(2)
C(15) 0.033(2) 0.030(2) 0.028(2) 0.009(2) 0.004(2) -0.004(2)
C(16) 0.062(4) 0.055(4) 0.049(3) 0.022(3) 0.031(3) 0.017(3)
C(17) 0.051(3) 0.029(3) 0.070(4) -0.006(2) -0.019(3) 0.001(2)
C(18) 0.071(4) 0.044(3) 0.027(2) 0.020(3) 0.005(2) -0.004(2)
C(19) 0.034(3) 0.048(3) 0.062(4) 0.001(2) 0.005(2) 0.009(3)
C(20) 0.072(4) 0.048(4) 0.034(3) 0.016(3) -0.010(3) -0.011(2)
C(21) 0.031(2) 0.019(2) 0.026(2) -0.002(2) 0.003(2) -0.0020(19)
C(22) 0.040(3) 0.030(2) 0.027(2) 0.002(2) 0.008(2) 0.001(2)
C(23) 0.047(3) 0.034(3) 0.022(2) -0.004(2) 0.012(2) 0.004(2)
C(24) 0.041(3) 0.031(3) 0.039(2) 0.003(2) 0.025(2) 0.003(2)
C(25) 0.033(2) 0.032(3) 0.035(2) 0.006(2) 0.010(2) 0.002(2)
C(26) 0.032(2) 0.022(2) 0.030(2) 0.002(2) 0.000(2) -0.002(2)
C(27) 0.048(3) 0.029(2) 0.031(2) -0.005(2) 0.002(2) 0.001(2)
C(28) 0.055(3) 0.031(3) 0.041(3) -0.004(2) 0.005(2) 0.008(2)
C(29) 0.074(4) 0.025(3) 0.056(3) -0.016(3) -0.003(3) -0.001(2)
C(30) 0.066(4) 0.033(3) 0.046(3) -0.014(3) -0.010(3) -0.008(2)
C(31) 0.041(3) 0.032(3) 0.029(2) -0.000(2) 0.002(2) -0.003(2)
C(32) 0.028(2) 0.022(2) 0.026(2) -0.001(2) 0.002(2) -0.000(2)
C(33) 0.034(2) 0.026(2) 0.034(2) 0.007(2) 0.004(2) -0.003(2)
C(34) 0.038(3) 0.038(3) 0.038(3) -0.009(2) -0.004(2) -0.007(2)
C(35) 0.041(3) 0.044(3) 0.038(3) 0.001(2) -0.005(2) -0.005(2)
C(36) 0.033(2) 0.038(3) 0.039(2) 0.010(2) -0.006(2) 0.000(2)
C(37) 0.038(2) 0.023(2) 0.034(2) 0.005(2) 0.003(2) -0.001(2)
C(38) 0.028(2) 0.033(2) 0.030(2) 0.000(2) 0.009(2) -0.007(2)
C(39) 0.034(2) 0.037(3) 0.033(2) -0.004(2) 0.004(2) -0.003(2)
C(40) 0.038(3) 0.034(3) 0.049(3) -0.009(2) 0.010(2) -0.010(2)
C(41) 0.040(3) 0.057(4) 0.052(3) -0.007(3) -0.001(2) -0.022(3)
C(42) 0.045(3) 0.053(4) 0.053(3) 0.002(3) -0.013(2) -0.013(3)
C(43) 0.047(3) 0.035(3) 0.048(3) 0.003(2) -0.007(2) -0.001(2)
C(44) 0.027(2) 0.028(2) 0.030(2) -0.000(2) 0.005(2) 0.003(2)
C(45) 0.029(2) 0.034(3) 0.035(2) -0.001(2) 0.008(2) -0.006(2)
C(46) 0.046(3) 0.041(3) 0.027(2) -0.009(2) -0.001(2) -0.007(2)
C(47) 0.042(3) 0.035(3) 0.032(2) 0.000(2) 0.011(2) -0.007(2)
C(48) 0.033(2) 0.034(3) 0.048(3) 0.004(2) 0.007(2) -0.003(2)
C(49) 0.038(3) 0.035(3) 0.025(2) 0.002(2) -0.001(2) -0.002(2)
C(50) 0.028(2) 0.032(2) 0.027(2) 0.003(2) 0.001(2) -0.002(2)
C(51) 0.041(3) 0.033(3) 0.031(2) -0.004(2) 0.003(2) -0.001(2)
C(52) 0.047(3) 0.035(3) 0.034(2) -0.013(2) -0.004(2) -0.002(2)
C(53) 0.038(3) 0.054(4) 0.037(3) -0.012(2) 0.002(2) 0.009(2)
C(54) 0.049(3) 0.044(3) 0.034(2) 0.004(2) 0.012(2) 0.002(2)
C(55) 0.051(3) 0.037(3) 0.038(3) 0.003(2) 0.007(2) 0.001(2)
C(56) 0.032(2) 0.025(2) 0.030(2) -0.005(2) 0.002(2) -0.009(2)
C(57) 0.029(2) 0.038(3) 0.033(2) 0.002(2) 0.008(2) -0.004(2)
C(58) 0.043(3) 0.033(3) 0.032(2) -0.003(2) 0.002(2) 0.001(2)
C(59) 0.043(3) 0.036(3) 0.038(3) 0.001(2) -0.003(2) -0.006(2)
C(60) 0.030(2) 0.042(3) 0.033(2) 0.003(2) -0.001(2) -0.006(2)
C(61) 0.029(2) 0.029(2) 0.027(2) 0.000(2) 0.002(2) -0.007(2)
C(62) 0.053(3) 0.028(2) 0.027(2) 0.005(2) 0.015(2) 0.004(2)
C(63) 0.071(4) 0.044(3) 0.038(3) 0.006(3) -0.004(3) -0.004(2)
C(64) 0.078(5) 0.068(5) 0.053(4) -0.019(4) 0.003(3) -0.015(3)
C(65) 0.082(5) 0.043(4) 0.084(5) -0.012(4) 0.036(4) -0.023(4)
C(66) 0.058(4) 0.035(3) 0.070(4) -0.003(3) 0.037(3) -0.009(3)
C(67) 0.044(3) 0.028(3) 0.044(3) 0.002(2) 0.023(2) 0.002(2)
C(68) 0.036(2) 0.030(2) 0.024(2) -0.001(2) -0.001(2) 0.002(2)
C(69) 0.035(2) 0.033(3) 0.039(2) 0.002(2) 0.014(2) 0.003(2)
C(70) 0.049(3) 0.032(3) 0.045(3) 0.012(2) 0.004(2) 0.007(2)
C(71) 0.036(3) 0.051(3) 0.037(2) 0.013(2) 0.008(2) 0.011(2)
C(72) 0.030(2) 0.056(4) 0.033(2) 0.007(2) 0.000(2) 0.016(2)
C(73) 0.037(2) 0.036(3) 0.031(2) -0.002(2) -0.002(2) 0.008(2)
C(74) 0.045(3) 0.023(2) 0.038(2) 0.011(2) 0.019(2) 0.005(2)
C(75) 0.040(3) 0.053(3) 0.037(2) 0.017(2) 0.012(2) 0.017(2)
C(76) 0.064(4) 0.064(4) 0.040(3) 0.021(3) 0.015(3) 0.022(3)
C(77) 0.081(5) 0.047(4) 0.060(4) 0.015(3) 0.036(3) 0.025(3)
C(78) 0.066(4) 0.031(3) 0.070(4) -0.002(3) 0.035(3) 0.000(3)
C(79) 0.061(3) 0.026(3) 0.039(3) 0.000(2) 0.023(2) 0.001(2)
C(80) 0.037(2) 0.022(2) 0.024(2) -0.004(2) 0.007(2) 0.002(2)
C(81) 0.031(2) 0.026(2) 0.034(2) -0.003(2) 0.006(2) 0.001(2)
C(82) 0.041(3) 0.037(3) 0.027(2) -0.001(2) 0.012(2) 0.003(2)
C(83) 0.050(3) 0.029(3) 0.037(3) 0.001(2) 0.000(2) 0.004(2)
C(84) 0.034(2) 0.036(3) 0.044(3) 0.002(2) 0.002(2) 0.006(2)
C(85) 0.038(2) 0.030(2) 0.031(2) 0.003(2) 0.009(2) 0.003(2)
B(1) 0.025(2) 0.028(3) 0.027(2) -0.001(2) 0.003(2) -0.003(2)
B(2) 0.041(3) 0.026(3) 0.027(2) 0.004(2) 0.005(2) 0.002(2)

loop_
_atom_type_symbol
_atom_type_description
_atom_type_scat_dispersion_real
_atom_type_scat_dispersion_imag
_atom_type_scat_source
C C 0.003 0.002
;
International Tables for Crystallography
(1992, Vol. C, Tables 4.2.6.8 and 6.1.1.4)
;
H H 0.000 0.000
;
International Tables for Crystallography
(1992, Vol. C, Table 6.1.1.4)
;
B B 0.001 0.001
;
International Tables for Crystallography
(1992, Vol. C, Tables 4.2.6.8 and 6.1.1.4)
;
Ir Ir -1.444 7.990
;
International Tables for Crystallography
(1992, Vol. C, Tables 4.2.6.8 and 6.1.1.4)
;
N N 0.006 0.003
;
International Tables for Crystallography
(1992, Vol. C, Tables 4.2.6.8 and 6.1.1.4)
;
P P 0.102 0.094
;
International Tables for Crystallography
(1992, Vol. C, Tables 4.2.6.8 and 6.1.1.4)
;

loop_
_geom_angle_atom_site_label_1
_geom_angle_atom_site_label_2
_geom_angle_atom_site_label_3
_geom_angle
_geom_angle_publ_flag
_geom_angle_site_symmetry_1
_geom_angle_site_symmetry_2
_geom_angle_site_symmetry_3
Ir(2) Ir(1) P(1) 88.95(3) yes . . .
Ir(2) Ir(1) C(1) 138.08(12) yes . . .
Ir(2) Ir(1) C(2) 114.27(13) yes . . .
Ir(2) Ir(1) C(3) 116.86(13) yes . . .
Ir(2) Ir(1) C(4) 144.25(14) yes . . .
Ir(2) Ir(1) C(5) 175.67(12) yes . . .
P(1) Ir(1) C(1) 116.42(14) yes . . .
P(1) Ir(1) C(2) 153.66(13) yes . . .
P(1) Ir(1) C(3) 143.19(12) yes . . .
P(1) Ir(1) C(4) 106.11(13) yes . . .
P(1) Ir(1) C(5) 93.60(12) yes . . .
C(1) Ir(1) C(2) 37.57(19) yes . . .
C(1) Ir(1) C(3) 62.02(18) yes . . .
C(1) Ir(1) C(4) 63.19(18) yes . . .
C(1) Ir(1) C(5) 37.60(17) yes . . .
C(2) Ir(1) C(3) 36.19(17) yes . . .
C(2) Ir(1) C(4) 62.53(18) yes . . .
C(2) Ir(1) C(5) 62.50(17) yes . . .
C(3) Ir(1) C(4) 37.94(18) yes . . .
C(3) Ir(1) C(5) 62.55(18) yes . . .
C(4) Ir(1) C(5) 37.89(19) yes . . .
Ir(1) Ir(2) N(1) 91.26(10) yes . . .
Ir(1) Ir(2) C(11) 106.85(13) yes . . .
Ir(1) Ir(2) C(12) 125.12(13) yes . . .
Ir(1) Ir(2) C(13) 161.48(12) yes . . .
Ir(1) Ir(2) C(14) 155.15(12) yes . . .
Ir(1) Ir(2) C(15) 120.28(13) yes . . .
N(1) Ir(2) C(11) 159.98(17) yes . . .
N(1) Ir(2) C(12) 122.32(16) yes . . .
N(1) Ir(2) C(13) 96.12(16) yes . . .
N(1) Ir(2) C(14) 102.48(16) yes . . .
N(1) Ir(2) C(15) 137.17(16) yes . . .
C(11) Ir(2) C(12) 39.43(17) yes . . .
C(11) Ir(2) C(13) 64.06(17) yes . . .
C(11) Ir(2) C(14) 64.13(18) yes . . .
C(11) Ir(2) C(15) 38.03(18) yes . . .
C(12) Ir(2) C(13) 37.62(18) yes . . .
C(12) Ir(2) C(14) 63.90(18) yes . . .
C(12) Ir(2) C(15) 64.40(18) yes . . .
C(13) Ir(2) C(14) 37.87(17) yes . . .
C(13) Ir(2) C(15) 63.52(17) yes . . .
C(14) Ir(2) C(15) 38.24(18) yes . . .
Ir(1) P(1) C(21) 114.06(15) yes . . .
Ir(1) P(1) C(26) 116.14(16) yes . . .
Ir(1) P(1) C(32) 113.68(16) yes . . .
C(21) P(1) C(26) 99.6(2) yes . . .
C(21) P(1) C(32) 102.0(2) yes . . .
C(26) P(1) C(32) 109.7(2) yes . . .
Ir(2) N(1) C(21) 123.6(3) yes . . .
Ir(2) N(1) C(25) 119.0(3) yes . . .
C(21) N(1) C(25) 116.3(4) yes . . .
Ir(1) C(1) C(2) 73.1(2) yes . . .
Ir(1) C(1) C(5) 71.7(2) yes . . .
Ir(1) C(1) C(6) 130.1(3) yes . . .
C(2) C(1) C(5) 108.3(4) yes . . .
C(2) C(1) C(6) 124.2(4) yes . . .
C(5) C(1) C(6) 126.5(4) yes . . .
Ir(1) C(2) C(1) 69.3(2) yes . . .
Ir(1) C(2) C(3) 72.1(2) yes . . .
Ir(1) C(2) C(7) 129.6(3) yes . . .
C(1) C(2) C(3) 108.3(4) yes . . .
C(1) C(2) C(7) 122.9(4) yes . . .
C(3) C(2) C(7) 128.5(4) yes . . .
Ir(1) C(3) C(2) 71.7(2) yes . . .
Ir(1) C(3) C(4) 67.7(2) yes . . .
Ir(1) C(3) C(8) 130.6(3) yes . . .
C(2) C(3) C(4) 107.8(4) yes . . .
C(2) C(3) C(8) 129.0(4) yes . . .
C(4) C(3) C(8) 123.0(4) yes . . .
Ir(1) C(4) C(3) 74.4(2) yes . . .
Ir(1) C(4) C(5) 72.8(2) yes . . .
Ir(1) C(4) C(9) 128.0(3) yes . . .
C(3) C(4) C(5) 108.3(4) yes . . .
C(3) C(4) C(9) 124.6(4) yes . . .
C(5) C(4) C(9) 126.1(4) yes . . .
Ir(1) C(5) C(1) 70.7(2) yes . . .
Ir(1) C(5) C(4) 69.3(2) yes . . .
Ir(1) C(5) C(10) 129.8(3) yes . . .
C(1) C(5) C(4) 107.1(4) yes . . .
C(1) C(5) C(10) 125.8(4) yes . . .
C(4) C(5) C(10) 126.8(4) yes . . .
Ir(2) C(11) C(12) 70.1(2) yes . . .
Ir(2) C(11) C(15) 71.1(2) yes . . .
Ir(2) C(11) C(16) 133.7(3) yes . . .
C(12) C(11) C(15) 106.9(4) yes . . .
C(12) C(11) C(16) 124.9(4) yes . . .
C(15) C(11) C(16) 127.0(4) yes . . .
Ir(2) C(12) C(11) 70.5(2) yes . . .
Ir(2) C(12) C(13) 73.1(2) yes . . .
Ir(2) C(12) C(17) 124.6(3) yes . . .
C(11) C(12) C(13) 108.0(4) yes . . .
C(11) C(12) C(17) 125.9(4) yes . . .
C(13) C(12) C(17) 126.0(4) yes . . .
Ir(2) C(13) C(12) 69.3(2) yes . . .
Ir(2) C(13) C(14) 71.2(2) yes . . .
Ir(2) C(13) C(18) 128.9(3) yes . . .
C(12) C(13) C(14) 108.9(4) yes . . .
C(12) C(13) C(18) 123.8(4) yes . . .
C(14) C(13) C(18) 127.2(4) yes . . .
Ir(2) C(14) C(13) 70.9(2) yes . . .
Ir(2) C(14) C(15) 69.2(2) yes . . .
Ir(2) C(14) C(19) 131.8(3) yes . . .
C(13) C(14) C(15) 106.8(4) yes . . .
C(13) C(14) C(19) 127.2(4) yes . . .
C(15) C(14) C(19) 125.5(4) yes . . .
Ir(2) C(15) C(11) 70.9(2) yes . . .
Ir(2) C(15) C(14) 72.6(2) yes . . .
Ir(2) C(15) C(20) 127.3(3) yes . . .
C(11) C(15) C(14) 109.4(4) yes . . .
C(11) C(15) C(20) 126.6(4) yes . . .
C(14) C(15) C(20) 123.7(4) yes . . .
P(1) C(21) N(1) 117.5(3) yes . . .
P(1) C(21) C(22) 120.5(3) yes . . .
N(1) C(21) C(22) 121.7(4) yes . . .
C(21) C(22) C(23) 120.0(4) yes . . .
C(22) C(23) C(24) 117.9(4) yes . . .
C(23) C(24) C(25) 119.4(5) yes . . .
N(1) C(25) C(24) 124.1(4) yes . . .
P(1) C(26) C(27) 124.6(3) yes . . .
P(1) C(26) C(31) 116.9(3) yes . . .
C(27) C(26) C(31) 118.4(4) yes . . .
C(26) C(27) C(28) 120.6(4) yes . . .
C(27) C(28) C(29) 119.7(5) yes . . .
C(28) C(29) C(30) 119.9(5) yes . . .
C(29) C(30) C(31) 119.8(5) yes . . .
C(26) C(31) C(30) 121.7(4) yes . . .
P(1) C(32) C(33) 116.8(3) yes . . .
P(1) C(32) C(37) 124.2(3) yes . . .
C(33) C(32) C(37) 118.8(4) yes . . .
C(32) C(33) C(34) 120.9(4) yes . . .
C(33) C(34) C(35) 119.7(5) yes . . .
C(34) C(35) C(36) 120.0(5) yes . . .
C(35) C(36) C(37) 120.4(5) yes . . .
C(32) C(37) C(36) 120.3(4) yes . . .
C(39) C(38) C(43) 114.2(4) yes . . .
C(39) C(38) B(1) 124.7(4) yes . . .
C(43) C(38) B(1) 121.1(4) yes . . .
C(38) C(39) C(40) 123.6(4) yes . . .
C(39) C(40) C(41) 120.5(5) yes . . .
C(40) C(41) C(42) 118.9(5) yes . . .
C(41) C(42) C(43) 120.0(5) yes . . .
C(38) C(43) C(42) 122.7(5) yes . . .
C(45) C(44) C(49) 115.4(4) yes . . .
C(45) C(44) B(1) 120.1(4) yes . . .
C(49) C(44) B(1) 124.5(4) yes . . .
C(44) C(45) C(46) 122.5(4) yes . . .
C(45) C(46) C(47) 120.3(4) yes . . .
C(46) C(47) C(48) 118.8(4) yes . . .
C(47) C(48) C(49) 121.0(4) yes . . .
C(44) C(49) C(48) 122.0(4) yes . . .
C(51) C(50) C(55) 114.6(4) yes . . .
C(51) C(50) B(1) 123.8(4) yes . . .
C(55) C(50) B(1) 121.6(4) yes . . .
C(50) C(51) C(52) 122.5(4) yes . . .
C(51) C(52) C(53) 120.6(5) yes . . .
C(52) C(53) C(54) 118.4(5) yes . . .
C(53) C(54) C(55) 120.6(5) yes . . .
C(50) C(55) C(54) 123.2(5) yes . . .
C(57) C(56) C(61) 114.6(4) yes . . .
C(57) C(56) B(1) 121.3(4) yes . . .
C(61) C(56) B(1) 124.1(4) yes . . .
C(56) C(57) C(58) 123.4(4) yes . . .
C(57) C(58) C(59) 119.2(5) yes . . .
C(58) C(59) C(60) 118.6(5) yes . . .
C(59) C(60) C(61) 121.7(4) yes . . .
C(56) C(61) C(60) 122.5(4) yes . . .
C(63) C(62) C(67) 113.2(5) yes . . .
C(63) C(62) B(2) 122.6(4) yes . . .
C(67) C(62) B(2) 124.1(4) yes . . .
C(62) C(63) C(64) 123.6(6) yes . . .
C(63) C(64) C(65) 119.7(6) yes . . .
C(64) C(65) C(66) 119.4(6) yes . . .
C(65) C(66) C(67) 119.6(6) yes . . .
C(62) C(67) C(66) 124.5(5) yes . . .
C(69) C(68) C(73) 115.3(4) yes . . .
C(69) C(68) B(2) 120.8(4) yes . . .
C(73) C(68) B(2) 123.6(4) yes . . .
C(68) C(69) C(70) 123.4(5) yes . . .
C(69) C(70) C(71) 119.1(5) yes . . .
C(70) C(71) C(72) 119.3(5) yes . . .
C(71) C(72) C(73) 120.5(5) yes . . .
C(68) C(73) C(72) 122.3(5) yes . . .
C(75) C(74) C(79) 115.4(5) yes . . .
C(75) C(74) B(2) 120.7(4) yes . . .
C(79) C(74) B(2) 123.8(4) yes . . .
C(74) C(75) C(76) 122.1(5) yes . . .
C(75) C(76) C(77) 120.3(5) yes . . .
C(76) C(77) C(78) 119.4(6) yes . . .
C(77) C(78) C(79) 119.5(6) yes . . .
C(74) C(79) C(78) 123.2(5) yes . . .
C(81) C(80) C(85) 114.5(4) yes . . .
C(81) C(80) B(2) 122.6(4) yes . . .
C(85) C(80) B(2) 122.9(4) yes . . .
C(80) C(81) C(82) 122.8(4) yes . . .
C(81) C(82) C(83) 120.2(4) yes . . .
C(82) C(83) C(84) 118.8(4) yes . . .
C(83) C(84) C(85) 120.5(5) yes . . .
C(80) C(85) C(84) 123.1(4) yes . . .
C(38) B(1) C(44) 111.7(3) yes . . .
C(38) B(1) C(50) 108.0(3) yes . . .
C(38) B(1) C(56) 109.4(4) yes . . .
C(44) B(1) C(50) 108.2(4) yes . . .
C(44) B(1) C(56) 108.8(3) yes . . .
C(50) B(1) C(56) 110.8(3) yes . . .
C(62) B(2) C(68) 112.6(4) yes . . .
C(62) B(2) C(74) 108.9(4) yes . . .
C(62) B(2) C(80) 109.0(4) yes . . .
C(68) B(2) C(74) 109.0(4) yes . . .
C(68) B(2) C(80) 105.7(3) yes . . .
C(74) B(2) C(80) 111.6(4) yes . . .
Ir(2) Ir(1) H(101) 43.5(13) no . . .
Ir(2) Ir(1) H(102) 40.7(13) no . . .
P(1) Ir(1) H(101) 96.1(14) no . . .
P(1) Ir(1) H(102) 82.9(13) no . . .
C(1) Ir(1) H(101) 98.2(14) no . . .
C(1) Ir(1) H(102) 160.0(14) no . . .
C(2) Ir(1) H(101) 93.2(14) no . . .
C(2) Ir(1) H(102) 122.7(14) no . . .
C(3) Ir(1) H(101) 120.7(14) no . . .
C(3) Ir(1) H(102) 99.6(14) no . . .
C(4) Ir(1) H(101) 155.7(14) no . . .
C(4) Ir(1) H(102) 108.0(14) no . . .
C(5) Ir(1) H(101) 132.6(13) no . . .
C(5) Ir(1) H(102) 143.2(13) no . . .
H(101) Ir(1) H(102) 84.1(19) no . . .
Ir(1) Ir(2) H(101) 38.6(12) no . . .
Ir(1) Ir(2) H(102) 35.4(12) no . . .
N(1) Ir(2) H(101) 93.8(12) no . . .
N(1) Ir(2) H(102) 88.5(12) no . . .
C(11) Ir(2) H(101) 105.6(12) no . . .
C(11) Ir(2) H(102) 101.2(12) no . . .
C(12) Ir(2) H(101) 143.2(12) no . . .
C(12) Ir(2) H(102) 98.1(12) no . . .
C(13) Ir(2) H(101) 156.3(12) no . . .
C(13) Ir(2) H(102) 127.6(12) no . . .
C(14) Ir(2) H(101) 118.8(12) no . . .
C(14) Ir(2) H(102) 161.9(12) no . . .
C(15) Ir(2) H(101) 94.9(12) no . . .
C(15) Ir(2) H(102) 134.1(12) no . . .
H(101) Ir(2) H(102) 74.0(17) no . . .
C(1) C(6) H(16) 109.8 no . . .
C(1) C(6) H(17) 109.1 no . . .
C(1) C(6) H(18) 109.6 no . . .
H(16) C(6) H(17) 109.5 no . . .
H(16) C(6) H(18) 109.5 no . . .
H(17) C(6) H(18) 109.5 no . . .
C(2) C(7) H(22) 109.6 no . . .
C(2) C(7) H(23) 109.3 no . . .
C(2) C(7) H(24) 109.4 no . . .
H(22) C(7) H(23) 109.5 no . . .
H(22) C(7) H(24) 109.5 no . . .
H(23) C(7) H(24) 109.5 no . . .
C(3) C(8) H(4) 109.7 no . . .
C(3) C(8) H(5) 109.7 no . . .
C(3) C(8) H(6) 109.0 no . . .
H(4) C(8) H(5) 109.5 no . . .
H(4) C(8) H(6) 109.5 no . . .
H(5) C(8) H(6) 109.5 no . . .
C(4) C(9) H(19) 109.4 no . . .
C(4) C(9) H(20) 109.8 no . . .
C(4) C(9) H(21) 109.2 no . . .
H(19) C(9) H(20) 109.5 no . . .
H(19) C(9) H(21) 109.5 no . . .
H(20) C(9) H(21) 109.5 no . . .
C(5) C(10) H(13) 110.0 no . . .
C(5) C(10) H(14) 108.8 no . . .
C(5) C(10) H(15) 109.6 no . . .
H(13) C(10) H(14) 109.5 no . . .
H(13) C(10) H(15) 109.5 no . . .
H(14) C(10) H(15) 109.5 no . . .
C(11) C(16) H(1) 109.4 no . . .
C(11) C(16) H(2) 109.9 no . . .
C(11) C(16) H(3) 109.1 no . . .
H(1) C(16) H(2) 109.5 no . . .
H(1) C(16) H(3) 109.5 no . . .
H(2) C(16) H(3) 109.5 no . . .
C(12) C(17) H(28) 110.2 no . . .
C(12) C(17) H(29) 109.3 no . . .
C(12) C(17) H(30) 109.0 no . . .
H(28) C(17) H(29) 109.5 no . . .
H(28) C(17) H(30) 109.5 no . . .
H(29) C(17) H(30) 109.5 no . . .
C(13) C(18) H(7) 109.3 no . . .
C(13) C(18) H(8) 109.5 no . . .
C(13) C(18) H(9) 109.5 no . . .
H(7) C(18) H(8) 109.5 no . . .
H(7) C(18) H(9) 109.5 no . . .
H(8) C(18) H(9) 109.5 no . . .
C(14) C(19) H(10) 109.4 no . . .
C(14) C(19) H(11) 109.6 no . . .
C(14) C(19) H(12) 109.4 no . . .
H(10) C(19) H(11) 109.5 no . . .
H(10) C(19) H(12) 109.5 no . . .
H(11) C(19) H(12) 109.5 no . . .
C(15) C(20) H(25) 109.3 no . . .
C(15) C(20) H(26) 110.1 no . . .
C(15) C(20) H(27) 108.9 no . . .
H(25) C(20) H(26) 109.5 no . . .
H(25) C(20) H(27) 109.5 no . . .
H(26) C(20) H(27) 109.5 no . . .
C(21) C(22) H(43) 120.0 no . . .
C(23) C(22) H(43) 120.0 no . . .
C(22) C(23) H(32) 121.0 no . . .
C(24) C(23) H(32) 121.1 no . . .
C(23) C(24) H(42) 120.5 no . . .
C(25) C(24) H(42) 120.1 no . . .
N(1) C(25) H(33) 117.7 no . . .
C(24) C(25) H(33) 118.1 no . . .
C(26) C(27) H(52) 119.3 no . . .
C(28) C(27) H(52) 120.1 no . . .
C(27) C(28) H(55) 120.0 no . . .
C(29) C(28) H(55) 120.3 no . . .
C(28) C(29) H(62) 120.3 no . . .
C(30) C(29) H(62) 119.9 no . . .
C(29) C(30) H(58) 120.2 no . . .
C(31) C(30) H(58) 120.0 no . . .
C(26) C(31) H(63) 119.4 no . . .
C(30) C(31) H(63) 118.9 no . . .
C(32) C(33) H(46) 119.8 no . . .
C(34) C(33) H(46) 119.3 no . . .
C(33) C(34) H(49) 120.0 no . . .
C(35) C(34) H(49) 120.3 no . . .
C(34) C(35) H(48) 119.9 no . . .
C(36) C(35) H(48) 120.1 no . . .
C(35) C(36) H(60) 119.7 no . . .
C(37) C(36) H(60) 120.0 no . . .
C(32) C(37) H(59) 120.1 no . . .
C(36) C(37) H(59) 119.6 no . . .
C(38) C(39) H(40) 118.1 no . . .
C(40) C(39) H(40) 118.3 no . . .
C(39) C(40) H(64) 120.3 no . . .
C(41) C(40) H(64) 119.3 no . . .
C(40) C(41) H(50) 121.0 no . . .
C(42) C(41) H(50) 120.0 no . . .
C(41) C(42) H(61) 120.5 no . . .
C(43) C(42) H(61) 119.4 no . . .
C(38) C(43) H(56) 118.2 no . . .
C(42) C(43) H(56) 119.0 no . . .
C(44) C(45) H(44) 119.1 no . . .
C(46) C(45) H(44) 118.4 no . . .
C(45) C(46) H(39) 120.1 no . . .
C(47) C(46) H(39) 119.6 no . . .
C(46) C(47) H(35) 120.8 no . . .
C(48) C(47) H(35) 120.4 no . . .
C(47) C(48) H(41) 119.5 no . . .
C(49) C(48) H(41) 119.4 no . . .
C(44) C(49) H(54) 119.1 no . . .
C(48) C(49) H(54) 118.9 no . . .
C(50) C(51) H(34) 119.0 no . . .
C(52) C(51) H(34) 118.5 no . . .
C(51) C(52) H(31) 119.7 no . . .
C(53) C(52) H(31) 119.7 no . . .
C(52) C(53) H(47) 120.6 no . . .
C(54) C(53) H(47) 121.0 no . . .
C(53) C(54) H(37) 119.7 no . . .
C(55) C(54) H(37) 119.7 no . . .
C(50) C(55) H(45) 118.2 no . . .
C(54) C(55) H(45) 118.6 no . . .
C(56) C(57) H(57) 118.3 no . . .
C(58) C(57) H(57) 118.3 no . . .
C(57) C(58) H(36) 120.6 no . . .
C(59) C(58) H(36) 120.2 no . . .
C(58) C(59) H(53) 120.7 no . . .
C(60) C(59) H(53) 120.7 no . . .
C(59) C(60) H(38) 119.2 no . . .
C(61) C(60) H(38) 119.1 no . . .
C(56) C(61) H(51) 118.6 no . . .
C(60) C(61) H(51) 118.9 no . . .
C(62) C(63) H(81) 118.6 no . . .
C(64) C(63) H(81) 117.8 no . . .
C(63) C(64) H(82) 120.9 no . . .
C(65) C(64) H(82) 119.3 no . . .
C(64) C(65) H(84) 120.6 no . . .
C(66) C(65) H(84) 120.0 no . . .
C(65) C(66) H(83) 120.4 no . . .
C(67) C(66) H(83) 120.0 no . . .
C(62) C(67) H(71) 117.4 no . . .
C(66) C(67) H(71) 118.1 no . . .
C(68) C(69) H(69) 118.1 no . . .
C(70) C(69) H(69) 118.5 no . . .
C(69) C(70) H(77) 120.7 no . . .
C(71) C(70) H(77) 120.2 no . . .
C(70) C(71) H(74) 120.5 no . . .
C(72) C(71) H(74) 120.2 no . . .
C(71) C(72) H(79) 119.5 no . . .
C(73) C(72) H(79) 120.0 no . . .
C(68) C(73) H(78) 119.0 no . . .
C(72) C(73) H(78) 118.7 no . . .
C(74) C(75) H(75) 118.8 no . . .
C(76) C(75) H(75) 119.1 no . . .
C(75) C(76) H(72) 120.1 no . . .
C(77) C(76) H(72) 119.6 no . . .
C(76) C(77) H(65) 120.1 no . . .
C(78) C(77) H(65) 120.5 no . . .
C(77) C(78) H(67) 120.3 no . . .
C(79) C(78) H(67) 120.2 no . . .
C(74) C(79) H(80) 117.9 no . . .
C(78) C(79) H(80) 118.9 no . . .
C(80) C(81) H(66) 117.7 no . . .
C(82) C(81) H(66) 119.5 no . . .
C(81) C(82) H(68) 120.0 no . . .
C(83) C(82) H(68) 119.8 no . . .
C(82) C(83) H(70) 121.2 no . . .
C(84) C(83) H(70) 120.0 no . . .
C(83) C(84) H(73) 119.8 no . . .
C(85) C(84) H(73) 119.7 no . . .
C(80) C(85) H(76) 117.9 no . . .
C(84) C(85) H(76) 119.0 no . . .
Ir(1) H(101) Ir(2) 97.9(19) no . . .
Ir(1) H(102) Ir(2) 104(2) no . . .

loop_
_geom_bond_atom_site_label_1
_geom_bond_atom_site_label_2
_geom_bond_distance
_geom_bond_publ_flag
_geom_bond_site_symmetry_1
_geom_bond_site_symmetry_2
Ir(1) Ir(2) 2.7122(2) yes . .
Ir(1) P(1) 2.2436(12) yes . .
Ir(1) C(1) 2.219(5) yes . .
Ir(1) C(2) 2.269(4) yes . .
Ir(1) C(3) 2.275(5) yes . .
Ir(1) C(4) 2.185(5) yes . .
Ir(1) C(5) 2.231(5) yes . .
Ir(2) N(1) 2.157(3) yes . .
Ir(2) C(11) 2.164(4) yes . .
Ir(2) C(12) 2.158(4) yes . .
Ir(2) C(13) 2.207(4) yes . .
Ir(2) C(14) 2.211(4) yes . .
Ir(2) C(15) 2.167(4) yes . .
P(1) C(21) 1.820(4) yes . .
P(1) C(26) 1.825(5) yes . .
P(1) C(32) 1.811(4) yes . .
N(1) C(21) 1.358(6) yes . .
N(1) C(25) 1.339(6) yes . .
C(1) C(2) 1.446(7) yes . .
C(1) C(5) 1.434(6) yes . .
C(1) C(6) 1.484(7) yes . .
C(2) C(3) 1.411(7) yes . .
C(2) C(7) 1.499(7) yes . .
C(3) C(4) 1.452(7) yes . .
C(3) C(8) 1.490(7) yes . .
C(4) C(5) 1.434(7) yes . .
C(4) C(9) 1.503(7) yes . .
C(5) C(10) 1.487(7) yes . .
C(11) C(12) 1.458(6) yes . .
C(11) C(15) 1.411(7) yes . .
C(11) C(16) 1.489(7) yes . .
C(12) C(13) 1.408(6) yes . .
C(12) C(17) 1.487(7) yes . .
C(13) C(14) 1.434(6) yes . .
C(13) C(18) 1.499(7) yes . .
C(14) C(15) 1.435(6) yes . .
C(14) C(19) 1.495(7) yes . .
C(15) C(20) 1.508(7) yes . .
C(21) C(22) 1.393(6) yes . .
C(22) C(23) 1.383(7) yes . .
C(23) C(24) 1.365(7) yes . .
C(24) C(25) 1.376(7) yes . .
C(26) C(27) 1.384(7) yes . .
C(26) C(31) 1.393(6) yes . .
C(27) C(28) 1.391(7) yes . .
C(28) C(29) 1.383(8) yes . .
C(29) C(30) 1.390(8) yes . .
C(30) C(31) 1.358(8) yes . .
C(32) C(33) 1.391(7) yes . .
C(32) C(37) 1.395(6) yes . .
C(33) C(34) 1.388(7) yes . .
C(34) C(35) 1.388(8) yes . .
C(35) C(36) 1.380(8) yes . .
C(36) C(37) 1.389(7) yes . .
C(38) C(39) 1.402(7) yes . .
C(38) C(43) 1.404(7) yes . .
C(38) B(1) 1.653(7) yes . .
C(39) C(40) 1.383(7) yes . .
C(40) C(41) 1.373(8) yes . .
C(41) C(42) 1.381(9) yes . .
C(42) C(43) 1.403(8) yes . .
C(44) C(45) 1.416(6) yes . .
C(44) C(49) 1.397(7) yes . .
C(44) B(1) 1.640(7) yes . .
C(45) C(46) 1.385(7) yes . .
C(46) C(47) 1.386(7) yes . .
C(47) C(48) 1.373(7) yes . .
C(48) C(49) 1.395(7) yes . .
C(50) C(51) 1.401(7) yes . .
C(50) C(55) 1.406(7) yes . .
C(50) B(1) 1.651(7) yes . .
C(51) C(52) 1.391(7) yes . .
C(52) C(53) 1.388(7) yes . .
C(53) C(54) 1.371(8) yes . .
C(54) C(55) 1.383(8) yes . .
C(56) C(57) 1.409(7) yes . .
C(56) C(61) 1.395(6) yes . .
C(56) B(1) 1.663(7) yes . .
C(57) C(58) 1.387(7) yes . .
C(58) C(59) 1.392(7) yes . .
C(59) C(60) 1.368(7) yes . .
C(60) C(61) 1.375(7) yes . .
C(62) C(63) 1.401(7) yes . .
C(62) C(67) 1.398(7) yes . .
C(62) B(2) 1.633(8) yes . .
C(63) C(64) 1.393(10) yes . .
C(64) C(65) 1.376(11) yes . .
C(65) C(66) 1.370(10) yes . .
C(66) C(67) 1.383(8) yes . .
C(68) C(69) 1.389(7) yes . .
C(68) C(73) 1.399(7) yes . .
C(68) B(2) 1.657(7) yes . .
C(69) C(70) 1.389(7) yes . .
C(70) C(71) 1.387(8) yes . .
C(71) C(72) 1.371(8) yes . .
C(72) C(73) 1.386(7) yes . .
C(74) C(75) 1.412(7) yes . .
C(74) C(79) 1.397(7) yes . .
C(74) B(2) 1.645(8) yes . .
C(75) C(76) 1.384(8) yes . .
C(76) C(77) 1.396(9) yes . .
C(77) C(78) 1.376(9) yes . .
C(78) C(79) 1.396(8) yes . .
C(80) C(81) 1.408(6) yes . .
C(80) C(85) 1.398(7) yes . .
C(80) B(2) 1.656(7) yes . .
C(81) C(82) 1.396(6) yes . .
C(82) C(83) 1.378(7) yes . .
C(83) C(84) 1.377(7) yes . .
C(84) C(85) 1.390(7) yes . .
Ir(1) H(101) 1.71(4) no . .
Ir(1) H(102) 1.62(4) no . .
Ir(2) H(101) 1.88(4) no . .
Ir(2) H(102) 1.82(3) no . .
C(6) H(16) 0.950 no . .
C(6) H(17) 0.950 no . .
C(6) H(18) 0.950 no . .
C(7) H(22) 0.950 no . .
C(7) H(23) 0.950 no . .
C(7) H(24) 0.950 no . .
C(8) H(4) 0.950 no . .
C(8) H(5) 0.950 no . .
C(8) H(6) 0.950 no . .
C(9) H(19) 0.950 no . .
C(9) H(20) 0.950 no . .
C(9) H(21) 0.950 no . .
C(10) H(13) 0.950 no . .
C(10) H(14) 0.950 no . .
C(10) H(15) 0.950 no . .
C(16) H(1) 0.950 no . .
C(16) H(2) 0.950 no . .
C(16) H(3) 0.950 no . .
C(17) H(28) 0.950 no . .
C(17) H(29) 0.950 no . .
C(17) H(30) 0.950 no . .
C(18) H(7) 0.950 no . .
C(18) H(8) 0.950 no . .
C(18) H(9) 0.950 no . .
C(19) H(10) 0.950 no . .
C(19) H(11) 0.950 no . .
C(19) H(12) 0.950 no . .
C(20) H(25) 0.950 no . .
C(20) H(26) 0.950 no . .
C(20) H(27) 0.950 no . .
C(22) H(43) 0.950 no . .
C(23) H(32) 0.950 no . .
C(24) H(42) 0.950 no . .
C(25) H(33) 0.950 no . .
C(27) H(52) 0.950 no . .
C(28) H(55) 0.950 no . .
C(29) H(62) 0.950 no . .
C(30) H(58) 0.950 no . .
C(31) H(63) 0.950 no . .
C(33) H(46) 0.950 no . .
C(34) H(49) 0.950 no . .
C(35) H(48) 0.950 no . .
C(36) H(60) 0.950 no . .
C(37) H(59) 0.950 no . .
C(39) H(40) 0.950 no . .
C(40) H(64) 0.950 no . .
C(41) H(50) 0.950 no . .
C(42) H(61) 0.950 no . .
C(43) H(56) 0.950 no . .
C(45) H(44) 0.950 no . .
C(46) H(39) 0.950 no . .
C(47) H(35) 0.950 no . .
C(48) H(41) 0.950 no . .
C(49) H(54) 0.950 no . .
C(51) H(34) 0.950 no . .
C(52) H(31) 0.950 no . .
C(53) H(47) 0.950 no . .
C(54) H(37) 0.950 no . .
C(55) H(45) 0.950 no . .
C(57) H(57) 0.950 no . .
C(58) H(36) 0.950 no . .
C(59) H(53) 0.950 no . .
C(60) H(38) 0.950 no . .
C(61) H(51) 0.950 no . .
C(63) H(81) 0.950 no . .
C(64) H(82) 0.950 no . .
C(65) H(84) 0.950 no . .
C(66) H(83) 0.950 no . .
C(67) H(71) 0.950 no . .
C(69) H(69) 0.950 no . .
C(70) H(77) 0.950 no . .
C(71) H(74) 0.950 no . .
C(72) H(79) 0.950 no . .
C(73) H(78) 0.950 no . .
C(75) H(75) 0.950 no . .
C(76) H(72) 0.950 no . .
C(77) H(65) 0.950 no . .
C(78) H(67) 0.950 no . .
C(79) H(80) 0.950 no . .
C(81) H(66) 0.950 no . .
C(82) H(68) 0.950 no . .
C(83) H(70) 0.950 no . .
C(84) H(73) 0.950 no . .
C(85) H(76) 0.950 no . .
